data_1536792
loop_
_publ_author_name
'Knoke, G.'
'Verscharen, W.'
'Babel, D.'

_publ_section_title
;
 Crystal Structure of Sodium Chromium Tetrafluoride Na Cr F4
;
_journal_name_full 'Journal of Chemical Research (Synopsis)'
_journal_page_first 213
_journal_page_last 213
_journal_volume 1979
_journal_year 1979
_chemical_formula_sum 'Cr F4 Na'
_chemical_name_systematic 'Na Cr F4'
_space_group_IT_number 14
_symmetry_space_group_name_Hall '-P 2ybc'
_symmetry_space_group_name_H-M 'P 1 21/c 1'
_cell_angle_alpha 90
_cell_angle_beta 101.65
_cell_angle_gamma 90
_cell_formula_units_Z 4
_cell_length_a 7.862
_cell_length_b 5.328
_cell_length_c 7.406
_cell_volume 303.837
_citation_journal_id_ASTM JRPSDC
_cod_data_source_file Knoke_JRPSDC_1979_197.cif
_cod_data_source_block Cr1F4Na1
_cod_original_cell_volume 303.8371
_cod_original_formula_sum 'Cr1 F4 Na1'
_cod_database_code 1536792

loop_
_symmetry_equiv_pos_as_xyz
x,y,z
-x,y+1/2,-z+1/2
-x,-y,-z
x,-y-1/2,z-1/2

loop_
_atom_site_label
_atom_site_type_symbol
_atom_site_fract_x
_atom_site_fract_y
_atom_site_fract_z
_atom_site_occupancy
_atom_site_U_iso_or_equiv
F2 F-1 0.03393 0.55191 0.2096 1 0.0
F4 F-1 0.3139 0.98407 0.37061 1 0.0
Na1 Na+1 0.36865 0.77844 0.10752 1 0.0
F1 F-1 0.16857 0.15037 0.04663 1 0.0
Cr1 Cr+3 0.16995 0.25582 0.2971 1 0.0
F3 F-1 0.36655 0.45929 0.31243 1 0.0
